data_4085851
loop_
_publ_author_name
'Sattler, Aaron'
'Parkin, Gerard'

_publ_section_title
;
 Synthesis, Structural Characterization, and Cyclometalation Chemistry of
 Tantalum Terphenyl Compounds
;
_journal_issue 10
_journal_name_full Organometallics
_journal_page_first 1828
_journal_paper_doi 10.1021/acs.organomet.5b00158
_journal_volume 34
_journal_year 2015
_chemical_formula_sum 'C24 H29 Cl2 N2 Ta'
_chemical_formula_weight 597.34
_chemical_name_systematic
; 
 ? 
;
_space_group_IT_number 2
_symmetry_cell_setting triclinic
_symmetry_space_group_name_Hall '-P 1'
_symmetry_space_group_name_H-M 'P -1'
_atom_sites_solution_hydrogens geom
_atom_sites_solution_primary direct
_atom_sites_solution_secondary difmap
_audit_creation_method SHELXL-97
_cell_angle_alpha 109.2150(10)
_cell_angle_beta 93.4150(10)
_cell_angle_gamma 101.0120(10)
_cell_formula_units_Z 4
_cell_length_a 7.6995(7)
_cell_length_b 16.9002(16)
_cell_length_c 19.9505(19)
_cell_measurement_reflns_used 9886
_cell_measurement_temperature 125(2)
_cell_measurement_theta_max 30.57
_cell_measurement_theta_min 2.18
_cell_volume 2385.2(4)
_computing_cell_refinement 'Bruker SAINT'
_computing_data_collection 'Bruker APEX2'
_computing_data_reduction 'Bruker SAINT'
_computing_molecular_graphics 'Bruker SHELXTL'
_computing_publication_material 'Bruker SHELXTL'
_computing_structure_refinement 'SHELXL-97 (Sheldrick, 2008)'
_computing_structure_solution 'SHELXS-97 (Sheldrick, 2008)'
_diffrn_ambient_temperature 125(2)
_diffrn_measured_fraction_theta_full 0.990
_diffrn_measured_fraction_theta_max 0.990
_diffrn_measurement_device_type 'Bruker APEX-II CCD'
_diffrn_measurement_method '\f and \w scans'
_diffrn_radiation_monochromator graphite
_diffrn_radiation_source 'fine-focus sealed tube'
_diffrn_radiation_type MoK\a
_diffrn_radiation_wavelength 0.71073
_diffrn_reflns_av_R_equivalents 0.0672
_diffrn_reflns_av_sigmaI/netI 0.0910
_diffrn_reflns_limit_h_max 11
_diffrn_reflns_limit_h_min -11
_diffrn_reflns_limit_k_max 24
_diffrn_reflns_limit_k_min -24
_diffrn_reflns_limit_l_max 28
_diffrn_reflns_limit_l_min -28
_diffrn_reflns_number 38779
_diffrn_reflns_theta_full 30.63
_diffrn_reflns_theta_max 30.63
_diffrn_reflns_theta_min 1.31
_exptl_absorpt_coefficient_mu 4.845
_exptl_absorpt_correction_T_max 0.8683
_exptl_absorpt_correction_T_min 0.3772
_exptl_absorpt_correction_type empirical
_exptl_absorpt_process_details SADABS
_exptl_crystal_colour YELLOW
_exptl_crystal_density_diffrn 1.663
_exptl_crystal_density_method 'not measured'
_exptl_crystal_description NEEDLE
_exptl_crystal_F_000 1176
_exptl_crystal_size_max 0.25
_exptl_crystal_size_mid 0.03
_exptl_crystal_size_min 0.03
_refine_diff_density_max 2.381
_refine_diff_density_min -1.447
_refine_diff_density_rms 0.205
_refine_ls_extinction_method none
_refine_ls_goodness_of_fit_ref 1.029
_refine_ls_hydrogen_treatment constr
_refine_ls_matrix_type full
_refine_ls_number_parameters 535
_refine_ls_number_reflns 14573
_refine_ls_number_restraints 0
_refine_ls_restrained_S_all 1.029
_refine_ls_R_factor_all 0.0833
_refine_ls_R_factor_gt 0.0440
_refine_ls_shift/su_max 0.001
_refine_ls_shift/su_mean 0.000
_refine_ls_structure_factor_coef Fsqd
_refine_ls_weighting_details 'calc w=1/[\s^2^(Fo^2^)+(0.0200P)^2^+0.0000P] where P=(Fo^2^+2Fc^2^)/3'
_refine_ls_weighting_scheme calc
_refine_ls_wR_factor_gt 0.0733
_refine_ls_wR_factor_ref 0.0824
_reflns_number_gt 9717
_reflns_number_total 14573
_reflns_threshold_expression >2sigma(I)
_cod_data_source_file om5b00158_si_002.cif
_cod_data_source_block tacl2s10
_cod_depositor_comments
;
The following automatic conversions were performed:

'_symmetry_cell_setting' value 'Triclinic' changed to 'triclinic'
according to
/usr/data/users/saulius/crontab/automatic-downloads/rss-feeds/ACS/lib/dictionaries/cif_core.dic
dictionary named 'cif_core.dic' version 2.4.2 from 2011-04-26.

'_exptl_absorpt_correction_type' value 'EMPIRICAL' changed to
'empirical' according to
/usr/data/users/saulius/crontab/automatic-downloads/rss-feeds/ACS/lib/dictionaries/cif_core.dic
dictionary named 'cif_core.dic' version 2.4.2 from 2011-04-26.

'_refine_ls_hydrogen_treatment' value 'CONSTR' changed to 'constr'
according to
/usr/data/users/saulius/crontab/automatic-downloads/rss-feeds/ACS/lib/dictionaries/cif_core.dic
dictionary named 'cif_core.dic' version 2.4.2 from 2011-04-26.

Automatic conversion script
Id: cif_fix_values 3271 2015-04-21 07:52:19Z andrius 

 Adding full bibliography for 4085842--4085857.cif.
;
_cod_original_sg_symbol_H-M P-1
_cod_database_code 4085851

loop_
_symmetry_equiv_pos_as_xyz
'x, y, z'
'-x, -y, -z'

loop_
_atom_site_label
_atom_site_type_symbol
_atom_site_fract_x
_atom_site_fract_y
_atom_site_fract_z
_atom_site_U_iso_or_equiv
_atom_site_adp_type
_atom_site_occupancy
_atom_site_symmetry_multiplicity
_atom_site_calc_flag
_atom_site_refinement_flags
Ta1 Ta 1.58883(3) -1.211169(13) -0.315176(11) 0.01621(6) Uani 1 1 d .
Cl11 Cl 1.68174(18) -1.25861(9) -0.42936(7) 0.0257(3) Uani 1 1 d .
Cl12 Cl 1.28243(17) -1.27714(8) -0.36698(7) 0.0239(3) Uani 1 1 d .
N11 N 1.6080(6) -1.2926(3) -0.2679(2) 0.0226(10) Uani 1 1 d .
N12 N 1.8105(5) -1.1308(3) -0.2627(2) 0.0196(9) Uani 1 1 d .
C11 C 1.4674(6) -1.1076(3) -0.2508(3) 0.0161(10) Uani 1 1 d .
C12 C 1.4137(6) -1.0906(3) -0.1824(3) 0.0182(11) Uani 1 1 d .
C13 C 1.3624(6) -1.0140(3) -0.1483(3) 0.0186(11) Uani 1 1 d .
H13A H 1.3289 -1.0031 -0.1016 0.022 Uiso 1 1 calc R
C14 C 1.3591(7) -0.9535(3) -0.1810(3) 0.0216(11) Uani 1 1 d .
H14A H 1.3232 -0.9017 -0.1571 0.026 Uiso 1 1 calc R
C15 C 1.4093(7) -0.9696(3) -0.2493(3) 0.0188(11) Uani 1 1 d .
H15A H 1.4063 -0.9290 -0.2726 0.023 Uiso 1 1 calc R
C16 C 1.4639(6) -1.0453(3) -0.2835(3) 0.0169(10) Uani 1 1 d .
C21 C 1.4056(6) -1.1525(3) -0.1427(3) 0.0172(10) Uani 1 1 d .
C22 C 1.4917(7) -1.1259(4) -0.0729(3) 0.0218(11) Uani 1 1 d .
H22G H 1.5594 -1.0686 -0.0511 0.026 Uiso 1 1 calc R
C23 C 1.4803(7) -1.1819(4) -0.0347(3) 0.0250(12) Uani 1 1 d .
H23A H 1.5402 -1.1623 0.0127 0.030 Uiso 1 1 calc R
C24 C 1.3828(7) -1.2659(3) -0.0649(3) 0.0245(12) Uani 1 1 d .
C25 C 1.2933(7) -1.2916(4) -0.1335(3) 0.0259(12) Uani 1 1 d .
H25A H 1.2204 -1.3480 -0.1543 0.031 Uiso 1 1 calc R
C26 C 1.3078(7) -1.2364(3) -0.1728(3) 0.0225(12) Uani 1 1 d .
H26A H 1.2501 -1.2566 -0.2207 0.027 Uiso 1 1 calc R
C27 C 1.3692(9) -1.3280(4) -0.0249(3) 0.0350(15) Uani 1 1 d .
H27A H 1.2434 -1.3492 -0.0215 0.053 Uiso 1 1 calc R
H27B H 1.4348 -1.2988 0.0234 0.053 Uiso 1 1 calc R
H27C H 1.4203 -1.3766 -0.0504 0.053 Uiso 1 1 calc R
C31 C 1.5248(7) -1.0590(3) -0.3558(3) 0.0192(11) Uani 1 1 d .
C32 C 1.6975(7) -1.0185(3) -0.3611(3) 0.0218(11) Uani 1 1 d .
H32A H 1.7768 -0.9842 -0.3188 0.026 Uiso 1 1 calc R
C33 C 1.7536(7) -1.0281(4) -0.4276(3) 0.0263(12) Uani 1 1 d .
H33A H 1.8720 -1.0012 -0.4301 0.032 Uiso 1 1 calc R
C34 C 1.6402(7) -1.0762(4) -0.4902(3) 0.0250(12) Uani 1 1 d .
C35 C 1.4691(7) -1.1162(4) -0.4854(3) 0.0248(12) Uani 1 1 d .
H35A H 1.3898 -1.1499 -0.5278 0.030 Uiso 1 1 calc R
C36 C 1.4125(7) -1.1072(3) -0.4190(3) 0.0230(12) Uani 1 1 d .
H36A H 1.2944 -1.1348 -0.4168 0.028 Uiso 1 1 calc R
C37 C 1.6996(8) -1.0865(4) -0.5633(3) 0.0337(14) Uani 1 1 d .
H37A H 1.7124 -1.1456 -0.5864 0.051 Uiso 1 1 calc R
H37B H 1.8145 -1.0466 -0.5576 0.051 Uiso 1 1 calc R
H37C H 1.6103 -1.0739 -0.5930 0.051 Uiso 1 1 calc R
C111 C 1.5122(7) -1.3835(3) -0.2961(3) 0.0300(13) Uani 1 1 d .
H11A H 1.5984 -1.4203 -0.3014 0.045 Uiso 1 1 calc R
H11B H 1.4442 -1.3959 -0.3429 0.045 Uiso 1 1 calc R
H11C H 1.4304 -1.3948 -0.2629 0.045 Uiso 1 1 calc R
C112 C 1.7233(7) -1.2753(4) -0.2006(3) 0.0283(13) Uani 1 1 d .
H11D H 1.6531 -1.2966 -0.1681 0.042 Uiso 1 1 calc R
H11E H 1.7712 -1.2132 -0.1779 0.042 Uiso 1 1 calc R
H11F H 1.8220 -1.3046 -0.2110 0.042 Uiso 1 1 calc R
C121 C 1.8680(8) -1.0458(3) -0.2073(3) 0.0311(14) Uani 1 1 d .
H12A H 1.9237 -1.0512 -0.1640 0.047 Uiso 1 1 calc R
H12B H 1.7644 -1.0203 -0.1962 0.047 Uiso 1 1 calc R
H12C H 1.9545 -1.0088 -0.2245 0.047 Uiso 1 1 calc R
C122 C 1.9696(7) -1.1665(4) -0.2837(3) 0.0332(15) Uani 1 1 d .
H12D H 2.0405 -1.1325 -0.3081 0.050 Uiso 1 1 calc R
H12E H 1.9306 -1.2263 -0.3160 0.050 Uiso 1 1 calc R
H12F H 2.0425 -1.1641 -0.2408 0.050 Uiso 1 1 calc R
Ta2 Ta 1.03255(3) -0.718542(13) -0.276263(11) 0.01637(6) Uani 1 1 d .
Cl21 Cl 1.10696(18) -0.84129(8) -0.26244(7) 0.0254(3) Uani 1 1 d .
Cl22 Cl 0.72714(17) -0.79529(8) -0.31429(7) 0.0208(3) Uani 1 1 d .
N21 N 1.2487(5) -0.6346(3) -0.2219(2) 0.0195(9) Uani 1 1 d .
N22 N 1.0756(6) -0.7067(3) -0.3672(2) 0.0222(10) Uani 1 1 d .
C41 C 0.9087(6) -0.6175(3) -0.2110(3) 0.0162(10) Uani 1 1 d .
C42 C 0.8938(7) -0.6190(3) -0.1414(3) 0.0181(11) Uani 1 1 d .
C43 C 0.8499(7) -0.5511(3) -0.0883(3) 0.0250(12) Uani 1 1 d .
H43A H 0.8410 -0.5535 -0.0416 0.030 Uiso 1 1 calc R
C44 C 0.8197(8) -0.4809(3) -0.1032(3) 0.0262(13) Uani 1 1 d .
H44A H 0.7947 -0.4336 -0.0665 0.031 Uiso 1 1 calc R
C45 C 0.8258(7) -0.4792(3) -0.1717(3) 0.0233(12) Uani 1 1 d .
H45A H 0.8003 -0.4312 -0.1819 0.028 Uiso 1 1 calc R
C46 C 0.8688(6) -0.5466(3) -0.2268(3) 0.0177(11) Uani 1 1 d .
C51 C 0.9280(7) -0.6933(3) -0.1201(3) 0.0189(11) Uani 1 1 d .
C52 C 0.7982(7) -0.7685(3) -0.1355(3) 0.0213(11) Uani 1 1 d .
H52A H 0.6929 -0.7779 -0.1670 0.026 Uiso 1 1 calc R
C53 C 0.8193(7) -0.8294(3) -0.1061(3) 0.0249(12) Uani 1 1 d .
H53A H 0.7279 -0.8801 -0.1177 0.030 Uiso 1 1 calc R
C54 C 0.9694(8) -0.8192(3) -0.0601(3) 0.0254(12) Uani 1 1 d .
C55 C 1.1033(8) -0.7458(4) -0.0469(3) 0.0293(13) Uani 1 1 d .
H55A H 1.2109 -0.7385 -0.0173 0.035 Uiso 1 1 calc R
C56 C 1.0842(7) -0.6835(4) -0.0754(3) 0.0254(12) Uani 1 1 d .
H56A H 1.1772 -0.6336 -0.0648 0.030 Uiso 1 1 calc R
C57 C 0.9866(9) -0.8829(4) -0.0228(3) 0.0396(16) Uani 1 1 d .
H57A H 0.9658 -0.8590 0.0272 0.059 Uiso 1 1 calc R
H57B H 1.1068 -0.8942 -0.0243 0.059 Uiso 1 1 calc R
H57C H 0.8982 -0.9368 -0.0472 0.059 Uiso 1 1 calc R
C61 C 0.8581(6) -0.5390(3) -0.2993(3) 0.0161(10) Uani 1 1 d .
C62 C 0.9404(7) -0.4620(3) -0.3082(3) 0.0196(11) Uani 1 1 d .
H62A H 1.0171 -0.4178 -0.2694 0.023 Uiso 1 1 calc R
C63 C 0.9105(7) -0.4501(3) -0.3727(3) 0.0235(12) Uani 1 1 d .
H63A H 0.9690 -0.3981 -0.3780 0.028 Uiso 1 1 calc R
C64 C 0.7960(7) -0.5130(3) -0.4305(3) 0.0221(11) Uani 1 1 d .
C65 C 0.7200(7) -0.5903(3) -0.4222(3) 0.0233(12) Uani 1 1 d .
H65A H 0.6463 -0.6350 -0.4616 0.028 Uiso 1 1 calc R
C66 C 0.7497(6) -0.6035(3) -0.3574(3) 0.0180(10) Uani 1 1 d .
H66A H 0.6958 -0.6567 -0.3530 0.022 Uiso 1 1 calc R
C67 C 0.7560(8) -0.4968(4) -0.4991(3) 0.0294(13) Uani 1 1 d .
H67A H 0.8536 -0.5067 -0.5281 0.044 Uiso 1 1 calc R
H67B H 0.7443 -0.4373 -0.4880 0.044 Uiso 1 1 calc R
H67C H 0.6443 -0.5361 -0.5260 0.044 Uiso 1 1 calc R
C211 C 1.3066(7) -0.5493(4) -0.1675(3) 0.0288(13) Uani 1 1 d .
H21A H 1.3836 -0.5523 -0.1278 0.043 Uiso 1 1 calc R
H21B H 1.2020 -0.5285 -0.1495 0.043 Uiso 1 1 calc R
H21C H 1.3732 -0.5099 -0.1884 0.043 Uiso 1 1 calc R
C212 C 1.4109(7) -0.6678(4) -0.2449(3) 0.0310(14) Uani 1 1 d .
H21D H 1.4961 -0.6233 -0.2549 0.047 Uiso 1 1 calc R
H21E H 1.3759 -0.7191 -0.2882 0.047 Uiso 1 1 calc R
H21F H 1.4667 -0.6826 -0.2065 0.047 Uiso 1 1 calc R
C221 C 1.1948(8) -0.6335(4) -0.3792(3) 0.0310(14) Uani 1 1 d .
H22A H 1.2886 -0.6542 -0.4066 0.047 Uiso 1 1 calc R
H22B H 1.2493 -0.5898 -0.3330 0.047 Uiso 1 1 calc R
H22C H 1.1248 -0.6083 -0.4060 0.047 Uiso 1 1 calc R
C222 C 0.9905(7) -0.7710(4) -0.4360(3) 0.0271(13) Uani 1 1 d .
H22D H 0.9017 -0.7487 -0.4574 0.041 Uiso 1 1 calc R
H22E H 0.9316 -0.8237 -0.4287 0.041 Uiso 1 1 calc R
H22F H 1.0811 -0.7836 -0.4680 0.041 Uiso 1 1 calc R

loop_
_atom_site_aniso_label
_atom_site_aniso_U_11
_atom_site_aniso_U_22
_atom_site_aniso_U_33
_atom_site_aniso_U_23
_atom_site_aniso_U_13
_atom_site_aniso_U_12
Ta1 0.01408(11) 0.01563(11) 0.01910(12) 0.00542(9) 0.00396(9) 0.00428(9)
Cl11 0.0256(7) 0.0289(7) 0.0233(7) 0.0071(6) 0.0098(5) 0.0090(6)
Cl12 0.0162(6) 0.0239(7) 0.0275(7) 0.0050(6) 0.0025(5) 0.0017(5)
N11 0.022(2) 0.020(2) 0.027(3) 0.008(2) 0.0032(19) 0.0075(19)
N12 0.016(2) 0.018(2) 0.027(2) 0.009(2) 0.0035(19) 0.0065(18)
C11 0.012(2) 0.014(2) 0.018(3) 0.003(2) -0.002(2) 0.001(2)
C12 0.012(2) 0.019(3) 0.021(3) 0.006(2) 0.000(2) -0.001(2)
C13 0.017(3) 0.019(3) 0.018(3) 0.004(2) 0.004(2) 0.005(2)
C14 0.022(3) 0.018(3) 0.024(3) 0.003(2) 0.001(2) 0.009(2)
C15 0.017(3) 0.018(3) 0.023(3) 0.008(2) 0.001(2) 0.008(2)
C16 0.013(2) 0.019(3) 0.021(3) 0.007(2) 0.006(2) 0.005(2)
C21 0.018(3) 0.016(2) 0.018(3) 0.005(2) 0.008(2) 0.005(2)
C22 0.018(3) 0.026(3) 0.020(3) 0.007(2) 0.002(2) 0.005(2)
C23 0.029(3) 0.028(3) 0.019(3) 0.008(2) 0.002(2) 0.011(3)
C24 0.031(3) 0.023(3) 0.024(3) 0.012(2) 0.012(2) 0.007(2)
C25 0.030(3) 0.020(3) 0.028(3) 0.009(2) 0.010(2) 0.002(2)
C26 0.025(3) 0.020(3) 0.023(3) 0.008(2) 0.005(2) 0.006(2)
C27 0.047(4) 0.035(4) 0.029(3) 0.017(3) 0.014(3) 0.008(3)
C31 0.022(3) 0.016(3) 0.027(3) 0.013(2) 0.009(2) 0.009(2)
C32 0.016(3) 0.026(3) 0.022(3) 0.006(2) 0.001(2) 0.005(2)
C33 0.021(3) 0.027(3) 0.031(3) 0.014(3) 0.005(2) 0.000(2)
C34 0.028(3) 0.030(3) 0.024(3) 0.014(3) 0.006(2) 0.013(3)
C35 0.022(3) 0.033(3) 0.019(3) 0.010(2) -0.002(2) 0.006(2)
C36 0.017(3) 0.029(3) 0.023(3) 0.011(2) 0.002(2) 0.001(2)
C37 0.034(3) 0.044(4) 0.028(3) 0.017(3) 0.011(3) 0.007(3)
C111 0.025(3) 0.025(3) 0.040(4) 0.012(3) 0.007(3) 0.005(2)
C112 0.029(3) 0.033(3) 0.031(3) 0.016(3) 0.009(3) 0.017(3)
C121 0.025(3) 0.021(3) 0.042(4) 0.004(3) -0.002(3) 0.006(2)
C122 0.014(3) 0.037(4) 0.041(4) 0.003(3) 0.000(3) 0.008(3)
Ta2 0.01511(11) 0.01725(12) 0.01834(12) 0.00694(9) 0.00507(9) 0.00509(9)
Cl21 0.0254(7) 0.0231(7) 0.0329(8) 0.0129(6) 0.0078(6) 0.0109(6)
Cl22 0.0183(6) 0.0198(6) 0.0227(7) 0.0064(5) 0.0037(5) 0.0015(5)
N21 0.011(2) 0.025(2) 0.023(2) 0.008(2) 0.0027(17) 0.0044(18)
N22 0.025(2) 0.024(2) 0.021(2) 0.008(2) 0.0084(19) 0.013(2)
C41 0.011(2) 0.015(2) 0.022(3) 0.006(2) 0.003(2) 0.001(2)
C42 0.022(3) 0.015(2) 0.018(3) 0.004(2) 0.006(2) 0.004(2)
C43 0.029(3) 0.027(3) 0.020(3) 0.010(2) 0.006(2) 0.008(2)
C44 0.039(3) 0.019(3) 0.020(3) 0.002(2) 0.008(2) 0.011(3)
C45 0.029(3) 0.019(3) 0.022(3) 0.009(2) 0.002(2) 0.006(2)
C46 0.013(2) 0.018(3) 0.023(3) 0.009(2) 0.004(2) 0.001(2)
C51 0.024(3) 0.018(3) 0.018(3) 0.006(2) 0.009(2) 0.009(2)
C52 0.020(3) 0.024(3) 0.019(3) 0.007(2) 0.004(2) 0.003(2)
C53 0.026(3) 0.021(3) 0.029(3) 0.008(2) 0.007(2) 0.006(2)
C54 0.036(3) 0.021(3) 0.025(3) 0.012(2) 0.009(3) 0.013(3)
C55 0.032(3) 0.029(3) 0.028(3) 0.011(3) -0.005(3) 0.009(3)
C56 0.028(3) 0.024(3) 0.023(3) 0.009(2) 0.000(2) 0.004(2)
C57 0.053(4) 0.032(4) 0.041(4) 0.021(3) 0.000(3) 0.013(3)
C61 0.015(2) 0.019(3) 0.019(3) 0.009(2) 0.008(2) 0.010(2)
C62 0.018(3) 0.019(3) 0.023(3) 0.007(2) 0.006(2) 0.004(2)
C63 0.024(3) 0.022(3) 0.032(3) 0.016(2) 0.010(2) 0.006(2)
C64 0.022(3) 0.025(3) 0.026(3) 0.014(2) 0.010(2) 0.011(2)
C65 0.020(3) 0.025(3) 0.028(3) 0.011(2) 0.006(2) 0.008(2)
C66 0.018(3) 0.018(3) 0.019(3) 0.008(2) 0.004(2) 0.003(2)
C67 0.036(3) 0.036(3) 0.022(3) 0.012(3) 0.008(3) 0.017(3)
C211 0.016(3) 0.031(3) 0.032(3) 0.004(3) 0.000(2) 0.001(2)
C212 0.013(3) 0.039(4) 0.039(4) 0.010(3) 0.006(2) 0.005(2)
C221 0.029(3) 0.037(4) 0.030(3) 0.017(3) 0.010(3) 0.003(3)
C222 0.023(3) 0.035(3) 0.021(3) 0.008(3) 0.006(2) 0.002(2)

loop_
_atom_type_symbol
_atom_type_description
_atom_type_scat_dispersion_real
_atom_type_scat_dispersion_imag
_atom_type_scat_source
C C 0.0033 0.0016 'International Tables Vol C Tables 4.2.6.8 and 6.1.1.4'
H H 0.0000 0.0000 'International Tables Vol C Tables 4.2.6.8 and 6.1.1.4'
N N 0.0061 0.0033 'International Tables Vol C Tables 4.2.6.8 and 6.1.1.4'
Cl Cl 0.1484 0.1585 'International Tables Vol C Tables 4.2.6.8 and 6.1.1.4'
Ta Ta -0.7052 6.5227 'International Tables Vol C Tables 4.2.6.8 and 6.1.1.4'

loop_
_geom_angle_atom_site_label_1
_geom_angle_atom_site_label_2
_geom_angle_atom_site_label_3
_geom_angle
N11 Ta1 N12 94.11(18)
N11 Ta1 C11 111.34(18)
N12 Ta1 C11 82.69(17)
N11 Ta1 Cl11 109.70(13)
N12 Ta1 Cl11 98.71(13)
C11 Ta1 Cl11 138.72(13)
N11 Ta1 Cl12 94.42(14)
N12 Ta1 Cl12 164.70(12)
C11 Ta1 Cl12 82.38(13)
Cl11 Ta1 Cl12 90.33(5)
C111 N11 C112 109.8(4)
C111 N11 Ta1 124.1(4)
C112 N11 Ta1 126.1(4)
C121 N12 C122 109.4(4)
C121 N12 Ta1 138.9(3)
C122 N12 Ta1 111.6(3)
C12 C11 C16 117.5(4)
C12 C11 Ta1 131.0(4)
C16 C11 Ta1 111.1(3)
C13 C12 C11 120.4(5)
C13 C12 C21 116.6(4)
C11 C12 C21 123.0(5)
C14 C13 C12 121.6(5)
C13 C14 C15 119.0(5)
C14 C15 C16 120.0(5)
C15 C16 C11 121.5(5)
C15 C16 C31 118.7(4)
C11 C16 C31 119.8(4)
C26 C21 C22 117.9(5)
C26 C21 C12 121.4(5)
C22 C21 C12 120.6(5)
C23 C22 C21 121.2(5)
C24 C23 C22 120.9(5)
C23 C24 C25 118.0(5)
C23 C24 C27 122.0(5)
C25 C24 C27 120.0(5)
C24 C25 C26 121.4(5)
C21 C26 C25 120.6(5)
C36 C31 C32 117.7(5)
C36 C31 C16 122.3(5)
C32 C31 C16 119.9(5)
C33 C32 C31 120.6(5)
C34 C33 C32 121.1(5)
C33 C34 C35 118.6(5)
C33 C34 C37 121.6(5)
C35 C34 C37 119.8(5)
C34 C35 C36 120.5(5)
C31 C36 C35 121.4(5)
N22 Ta2 N21 95.33(18)
N22 Ta2 C41 112.25(18)
N21 Ta2 C41 80.92(17)
N22 Ta2 Cl21 113.59(13)
N21 Ta2 Cl21 97.99(13)
C41 Ta2 Cl21 134.03(13)
N22 Ta2 Cl22 95.63(14)
N21 Ta2 Cl22 162.62(13)
C41 Ta2 Cl22 82.46(13)
Cl21 Ta2 Cl22 89.91(5)
C211 N21 C212 108.6(4)
C211 N21 Ta2 141.4(3)
C212 N21 Ta2 110.0(3)
C222 N22 C221 109.6(4)
C222 N22 Ta2 123.3(4)
C221 N22 Ta2 127.1(4)
C42 C41 C46 117.9(4)
C42 C41 Ta2 113.4(3)
C46 C41 Ta2 128.0(4)
C43 C42 C41 121.5(5)
C43 C42 C51 116.7(4)
C41 C42 C51 121.8(4)
C44 C43 C42 120.1(5)
C43 C44 C45 119.8(5)
C44 C45 C46 121.7(5)
C45 C46 C41 118.8(5)
C45 C46 C61 115.9(4)
C41 C46 C61 125.2(4)
C52 C51 C56 117.6(5)
C52 C51 C42 121.7(5)
C56 C51 C42 120.2(5)
C53 C52 C51 121.2(5)
C52 C53 C54 121.8(5)
C53 C54 C55 117.3(5)
C53 C54 C57 121.9(5)
C55 C54 C57 120.8(5)
C56 C55 C54 121.7(5)
C55 C56 C51 120.3(5)
C66 C61 C62 118.6(5)
C66 C61 C46 120.7(4)
C62 C61 C46 120.2(4)
C63 C62 C61 120.5(5)
C62 C63 C64 121.3(5)
C65 C64 C63 117.8(5)
C65 C64 C67 121.5(5)
C63 C64 C67 120.7(5)
C64 C65 C66 121.5(5)
C61 C66 C65 120.1(5)

loop_
_geom_bond_atom_site_label_1
_geom_bond_atom_site_label_2
_geom_bond_distance
Ta1 N11 1.928(4)
Ta1 N12 1.954(4)
Ta1 C11 2.208(5)
Ta1 Cl11 2.3570(13)
Ta1 Cl12 2.4131(13)
N11 C111 1.474(7)
N11 C112 1.476(7)
N12 C121 1.462(7)
N12 C122 1.489(6)
C11 C12 1.404(7)
C11 C16 1.413(7)
C12 C13 1.392(7)
C12 C21 1.501(7)
C13 C14 1.385(7)
C14 C15 1.393(7)
C15 C16 1.394(7)
C16 C31 1.504(7)
C21 C26 1.384(7)
C21 C22 1.393(7)
C22 C23 1.391(7)
C23 C24 1.384(7)
C24 C25 1.385(7)
C24 C27 1.509(7)
C25 C26 1.396(7)
C31 C36 1.388(7)
C31 C32 1.401(7)
C32 C33 1.388(7)
C33 C34 1.384(8)
C34 C35 1.385(7)
C34 C37 1.519(7)
C35 C36 1.389(7)
Ta2 N22 1.929(4)
Ta2 N21 1.957(4)
Ta2 C41 2.197(5)
Ta2 Cl21 2.3493(13)
Ta2 Cl22 2.4004(13)
N21 C211 1.456(7)
N21 C212 1.500(6)
N22 C222 1.461(7)
N22 C221 1.490(7)
C41 C42 1.407(7)
C41 C46 1.417(7)
C42 C43 1.395(7)
C42 C51 1.515(7)
C43 C44 1.371(7)
C44 C45 1.379(7)
C45 C46 1.407(7)
C46 C61 1.493(7)
C51 C52 1.388(7)
C51 C56 1.401(7)
C52 C53 1.373(7)
C53 C54 1.378(8)
C54 C55 1.391(8)
C54 C57 1.517(7)
C55 C56 1.379(7)
C61 C66 1.391(7)
C61 C62 1.404(7)
C62 C63 1.381(7)
C63 C64 1.396(7)
C64 C65 1.391(7)
C64 C67 1.509(7)
C65 C66 1.396(7)
